data_7710821
loop_
_publ_author_name
'Burt, Liam K.'
'Dewhurst, Rian D.'
'Hill, Anthony F.'
'Kong, Richard Y.'
'Nahon, Emily E.'
'Onn, Chee S.'

_publ_section_title
;
 Heterobimetallic \m2-halocarbyne complexes
;
_journal_name_full 'Dalton Transactions'
_journal_paper_doi 10.1039/D2DT01558G
_journal_year 2022
_chemical_formula_moiety 'C18 H22 Au B Cl2 N6 O2 W, C3 H6'
_chemical_formula_sum 'C21 H28 Au B Cl2 N6 O2 W'
_chemical_formula_weight 859.02
_space_group_crystal_system monoclinic
_space_group_IT_number 14
_space_group_name_Hall '-P 2yn'
_space_group_name_H-M_alt 'P 1 21/n 1'
_atom_sites_solution_hydrogens geom
_atom_sites_solution_primary dual
_audit_creation_date 2021-04-27
_audit_creation_method
;
Olex2 1.2
(compiled 2018.05.29 svn.r3508 for OlexSys, GUI svn.r5506)
;
_audit_update_record
;
2022-05-15 deposited with the CCDC.	2022-07-27 downloaded from the CCDC.
;
_cell_angle_alpha 90
_cell_angle_beta 102.8070(10)
_cell_angle_gamma 90
_cell_formula_units_Z 4
_cell_length_a 13.3472(2)
_cell_length_b 10.47460(10)
_cell_length_c 19.2527(3)
_cell_measurement_reflns_used 5031
_cell_measurement_temperature 150.00(10)
_cell_measurement_theta_max 73.5190
_cell_measurement_theta_min 4.8180
_cell_volume 2624.69(6)
_computing_cell_refinement 'CrysAlisPro 1.171.40.82a (Rigaku OD, 2020)'
_computing_data_collection 'CrysAlisPro 1.171.40.82a (Rigaku OD, 2020)'
_computing_data_reduction 'CrysAlisPro 1.171.40.82a (Rigaku OD, 2020)'
_computing_molecular_graphics 'Olex2 (Dolomanov et al., 2009)'
_computing_publication_material 'Olex2 (Dolomanov et al., 2009)'
_computing_structure_refinement 'ShelXL (Sheldrick, 2015)'
_computing_structure_solution 'ShelXT (Sheldrick, 2015)'
_diffrn_ambient_environment N~2~
_diffrn_ambient_temperature 150.00(10)
_diffrn_detector 'CCD plate'
_diffrn_detector_area_resol_mean 8.1297
_diffrn_detector_type EosS2
_diffrn_measured_fraction_theta_full 0.996
_diffrn_measured_fraction_theta_max 0.992
_diffrn_measurement_details
;
List of Runs (angles in degrees, time in seconds):

  # Type    Start    End  Width  t~exp~   \w     \q     \k     \f   Frames
#--------------------------------------------------------------------------
  1  \w     -5.00  66.00   1.00    1.75    --   37.05 -19.00 120.00   71
  2  \w     11.00  75.00   1.00    1.75    --   37.05 -99.00   0.00   64
  3  \w    -33.00  -6.00   1.00    1.75    --   37.05 -19.00 120.00   27
  4  \w    -18.00  64.00   1.00    1.75    --   37.05 -77.00  60.00   82
  5  \w      6.00  75.00   1.00    1.75    --   37.05 -99.00 150.00   69
  6  \w     51.00 122.00   1.00    7.10    --  111.00 -50.00-120.00   71
  7  \w     43.00 124.00   1.00    7.10    --  111.00 -38.00 -60.00   81
  8  \w    150.00 178.00   1.00    7.10    --  111.00  50.00-180.00   28
  9  \w     95.00 120.00   1.00    7.10    --  111.00  50.00-180.00   25
 10  \w     44.00 128.00   1.00    7.10    --  111.00 -50.00  30.00   84
 11  \w     41.00  99.00   1.00    7.10    --  111.00-111.00   0.00   58
 12  \w     51.00 105.00   1.00    7.10    --  111.00 -92.00  30.00   54
 13  \w     66.00 175.00   1.00    7.10    --  111.00  12.00   0.00  109
;
_diffrn_measurement_device 'four-circle diffractometer'
_diffrn_measurement_device_type 'SuperNova, Dual, Cu at home/near, EosS2'
_diffrn_measurement_method '\w scans'
_diffrn_orient_matrix_type 'CrysAlisPro convention (1999,Acta A55,543-557)'
_diffrn_orient_matrix_UB_11 -0.0839014000
_diffrn_orient_matrix_UB_12 0.0305722000
_diffrn_orient_matrix_UB_13 -0.0668767000
_diffrn_orient_matrix_UB_21 -0.0816782000
_diffrn_orient_matrix_UB_22 -0.0593668000
_diffrn_orient_matrix_UB_23 0.0354226000
_diffrn_orient_matrix_UB_31 -0.0173287000
_diffrn_orient_matrix_UB_32 0.1310427000
_diffrn_orient_matrix_UB_33 0.0317910000
_diffrn_radiation_monochromator mirror
_diffrn_radiation_probe x-ray
_diffrn_radiation_type CuK\a
_diffrn_radiation_wavelength 1.54184
_diffrn_reflns_av_R_equivalents 0.0249
_diffrn_reflns_av_unetI/netI 0.0356
_diffrn_reflns_Laue_measured_fraction_full 0.996
_diffrn_reflns_Laue_measured_fraction_max 0.992
_diffrn_reflns_limit_h_max 13
_diffrn_reflns_limit_h_min -16
_diffrn_reflns_limit_k_max 12
_diffrn_reflns_limit_k_min -9
_diffrn_reflns_limit_l_max 23
_diffrn_reflns_limit_l_min -23
_diffrn_reflns_number 9761
_diffrn_reflns_point_group_measured_fraction_full 0.996
_diffrn_reflns_point_group_measured_fraction_max 0.992
_diffrn_reflns_theta_full 67.684
_diffrn_reflns_theta_max 72.099
_diffrn_reflns_theta_min 4.543
_diffrn_source 'micro-focus sealed X-ray tube'
_diffrn_source_type 'SuperNova (Cu) X-ray Source'
_exptl_absorpt_coefficient_mu 20.463
_exptl_absorpt_correction_T_max 0.637
_exptl_absorpt_correction_T_min 0.145
_exptl_absorpt_correction_type gaussian
_exptl_absorpt_process_details
;
CrysAlisPro 1.171.40.82a (Rigaku Oxford Diffraction, 2020)
Numerical absorption correction based on gaussian integration over
a multifaceted crystal model
Empirical absorption correction using spherical harmonics,
implemented in SCALE3 ABSPACK scaling algorithm.
;
_exptl_crystal_colour 'clear light orange'
_exptl_crystal_density_diffrn 2.174
_exptl_crystal_description plate
_exptl_crystal_F_000 1616
_exptl_crystal_recrystallization_method 'Re-crystallisation from solvent: THF, cyclohexane'
_exptl_crystal_size_max 0.148
_exptl_crystal_size_mid 0.062
_exptl_crystal_size_min 0.041
_refine_diff_density_max 1.132
_refine_diff_density_min -1.341
_refine_diff_density_rms 0.144
_refine_ls_extinction_method none
_refine_ls_goodness_of_fit_ref 1.081
_refine_ls_hydrogen_treatment constr
_refine_ls_matrix_type full
_refine_ls_number_parameters 301
_refine_ls_number_reflns 5126
_refine_ls_number_restraints 0
_refine_ls_restrained_S_all 1.081
_refine_ls_R_factor_all 0.0367
_refine_ls_R_factor_gt 0.0320
_refine_ls_shift/su_max 0.001
_refine_ls_shift/su_mean 0.000
_refine_ls_structure_factor_coef Fsqd
_refine_ls_weighting_details 'w=1/[\s^2^(Fo^2^)+(0.0413P)^2^+2.5566P] where P=(Fo^2^+2Fc^2^)/3'
_refine_ls_weighting_scheme calc
_refine_ls_wR_factor_gt 0.0822
_refine_ls_wR_factor_ref 0.0866
_reflns_Friedel_coverage 0.000
_reflns_number_gt 4570
_reflns_number_total 5126
_reflns_threshold_expression 'I > 2\s(I)'
_cod_data_source_file d2dt01558g2.cif
_cod_data_source_block lb049_faces
_cod_database_code 7710821
_publcif_datablock.id {f9be8dc0-c2e0-47c2-aa81-cb07c8c3c1c3}

_shelx_shelxl_version_number 2016/6
_chemical_oxdiff_formula C21H28BN6O2Cl2WAu
_chemical_oxdiff_usercomment 'THF/Cyclohex vap diff @ 5 degC'
_shelx_space_group_comment
;
The symmetry employed for this shelxl refinement is uniquely defined
by the following loop, which should always be used as a source of
symmetry information in preference to the above space-group names.
They are only intended as comments.
;
_reflns_odcompleteness_completeness 99.07
_reflns_odcompleteness_iscentric 1
_reflns_odcompleteness_theta 71.98
_olex2_refinement_description
;
1. Fixed Uiso
 At 1.2 times of:
  All B(H) groups, All C(H) groups, All C(H,H) groups
 At 1.5 times of:
  All C(H,H,H) groups
2. Uiso/Uaniso restraints and constraints
Uanis(C3) = Uanis(C2)
Uanis(O2) = Uanis(O1)
3.a Ternary CH refined with riding coordinates:
 B1(H1)
3.b Secondary CH2 refined with riding coordinates:
 C19(H19A,H19B), C20(H20A,H20B), C21(H21A,H21B)
3.c Aromatic/amide H refined with riding coordinates:
 C6(H6), C11(H11), C16(H16)
3.d Idealised Me refined as rotating group:
 C4(H4A,H4B,H4C), C8(H8A,H8B,H8C), C9(H9A,H9B,H9C), C13(H13A,H13B,H13C),
 C14(H14A,H14B,H14C), C18(H18A,H18B,H18C)
;
_ins_header
;
TITL LB049_faces in P2(1)/n 
REM P2(1)/n (#14 in standard setting)
CELL 1.54184  13.347158  10.474604  19.252674  90.0000 102.8070  90.0000
ZERR    4.00   0.000178   0.000143   0.000277   0.0000   0.0014   0.0000
LATT  1
SYMM -x+1/2, y+1/2,-z+1/2 
SFAC C H B N O Cl W Au
UNIT 84.00 112.00 4.00 24.00 8.00 8.00 4.00 4.00
TREF
HKLF 4
END
;
_olex2_submission_special_instructions 'No special instructions were received'
_oxdiff_exptl_absorpt_empirical_details
;
Empirical correction (ABSPACK) includes:
- Absorption correction using spherical harmonics
- Frame scaling
;
_oxdiff_exptl_absorpt_empirical_full_max 1.284
_oxdiff_exptl_absorpt_empirical_full_min 0.795
_publcif_funding_html
;
;

loop_
_space_group_symop_operation_xyz
'x, y, z'
'-x+1/2, y+1/2, -z+1/2'
'-x, -y, -z'
'x-1/2, -y-1/2, z-1/2'

loop_
_atom_site_label
_atom_site_type_symbol
_atom_site_fract_x
_atom_site_fract_y
_atom_site_fract_z
_atom_site_U_iso_or_equiv
_atom_site_adp_type
_atom_site_occupancy
_atom_site_site_symmetry_order
_atom_site_calc_flag
_atom_site_refinement_flags_posn
_atom_site_refinement_flags_adp
_atom_site_refinement_flags_occupancy
_atom_site_disorder_assembly
_atom_site_disorder_group
Au1 Au 0.58746(2) 0.17622(2) 0.60095(2) 0.03632(8) Uani 1 1 d . . . . .
W1 W 0.45966(2) 0.16563(2) 0.69768(2) 0.02960(8) Uani 1 1 d . . . . .
Cl1 Cl 0.43383(15) -0.06522(18) 0.56655(9) 0.0586(4) Uani 1 1 d . . . . .
Cl2 Cl 0.71121(12) 0.28209(17) 0.55940(9) 0.0505(3) Uani 1 1 d . . . . .
O1 O 0.2402(4) 0.1822(5) 0.6060(3) 0.0546(8) Uani 1 1 d . . . . .
O2 O 0.4198(4) -0.1132(5) 0.7420(3) 0.0546(8) Uani 1 1 d . . . . .
N1 N 0.3868(3) 0.2140(5) 0.7852(2) 0.0351(9) Uani 1 1 d . . . . .
N2 N 0.4340(3) 0.3041(5) 0.8330(3) 0.0356(10) Uani 1 1 d . . . . .
N3 N 0.4777(3) 0.3750(5) 0.6923(3) 0.0370(10) Uani 1 1 d . . . . .
N4 N 0.5182(3) 0.4395(5) 0.7542(3) 0.0414(11) Uani 1 1 d . . . . .
N5 N 0.6045(3) 0.1736(4) 0.7796(2) 0.0319(9) Uani 1 1 d . . . . .
N6 N 0.6195(3) 0.2705(5) 0.8288(2) 0.0343(9) Uani 1 1 d . . . . .
C1 C 0.4732(4) 0.0629(6) 0.6195(3) 0.0405(12) Uani 1 1 d . . . . .
C2 C 0.3102(5) 0.1813(6) 0.6355(3) 0.0409(9) Uani 1 1 d . . . . .
C3 C 0.4353(5) -0.0145(6) 0.7280(3) 0.0409(9) Uani 1 1 d . . . . .
C4 C 0.2298(5) 0.0751(8) 0.7688(4) 0.0592(19) Uani 1 1 d . . . . .
H4A H 0.225412 0.079909 0.718399 0.089 Uiso 1 1 calc GR . . . .
H4B H 0.163142 0.090094 0.778310 0.089 Uiso 1 1 calc GR . . . .
H4C H 0.253559 -0.008080 0.785784 0.089 Uiso 1 1 calc GR . . . .
C5 C 0.3036(5) 0.1744(6) 0.8061(3) 0.0396(12) Uani 1 1 d . . . . .
C6 C 0.2947(5) 0.2397(7) 0.8676(3) 0.0452(14) Uani 1 1 d . . . . .
H6 H 0.243375 0.230317 0.892918 0.054 Uiso 1 1 calc R . . . .
C7 C 0.3774(5) 0.3205(6) 0.8830(3) 0.0432(13) Uani 1 1 d . . . . .
C8 C 0.4079(6) 0.4108(8) 0.9436(4) 0.0575(18) Uani 1 1 d . . . . .
H8A H 0.474794 0.388251 0.970908 0.086 Uiso 1 1 calc GR . . . .
H8B H 0.359034 0.406349 0.973351 0.086 Uiso 1 1 calc GR . . . .
H8C H 0.409560 0.496084 0.925617 0.086 Uiso 1 1 calc GR . . . .
C9 C 0.4168(6) 0.4301(8) 0.5639(4) 0.0571(18) Uani 1 1 d . . . . .
H9A H 0.467079 0.389468 0.542620 0.086 Uiso 1 1 calc GR . . . .
H9B H 0.393549 0.507275 0.538486 0.086 Uiso 1 1 calc GR . . . .
H9C H 0.359556 0.373592 0.561764 0.086 Uiso 1 1 calc GR . . . .
C10 C 0.4630(4) 0.4607(6) 0.6387(4) 0.0461(15) Uani 1 1 d . . . . .
C11 C 0.4966(5) 0.5785(7) 0.6667(5) 0.0557(19) Uani 1 1 d . . . . .
H11 H 0.495906 0.654226 0.641314 0.067 Uiso 1 1 calc R . . . .
C12 C 0.5310(4) 0.5633(6) 0.7385(5) 0.0510(17) Uani 1 1 d . . . . .
C13 C 0.5752(6) 0.6573(7) 0.7959(6) 0.076(3) Uani 1 1 d . . . . .
H13A H 0.526616 0.672424 0.825081 0.114 Uiso 1 1 calc GR . . . .
H13B H 0.589598 0.736117 0.774621 0.114 Uiso 1 1 calc GR . . . .
H13C H 0.637536 0.623570 0.824773 0.114 Uiso 1 1 calc GR . . . .
C14 C 0.7005(5) -0.0194(6) 0.7556(4) 0.0463(14) Uani 1 1 d . . . . .
H14A H 0.636890 -0.065746 0.745005 0.069 Uiso 1 1 calc GR . . . .
H14B H 0.753272 -0.071909 0.783603 0.069 Uiso 1 1 calc GR . . . .
H14C H 0.719402 0.003763 0.711983 0.069 Uiso 1 1 calc GR . . . .
C15 C 0.6879(4) 0.0985(5) 0.7963(3) 0.0346(11) Uani 1 1 d . . . . .
C16 C 0.7560(4) 0.1482(6) 0.8554(3) 0.0416(13) Uani 1 1 d . . . . .
H16 H 0.819447 0.114201 0.877556 0.050 Uiso 1 1 calc R . . . .
C17 C 0.7117(4) 0.2572(6) 0.8746(3) 0.0385(12) Uani 1 1 d . . . . .
C18 C 0.7508(5) 0.3481(8) 0.9337(4) 0.0547(17) Uani 1 1 d . . . . .
H18A H 0.755590 0.431885 0.914520 0.082 Uiso 1 1 calc GR . . . .
H18B H 0.817468 0.321127 0.959374 0.082 Uiso 1 1 calc GR . . . .
H18C H 0.704448 0.349965 0.965385 0.082 Uiso 1 1 calc GR . . . .
B1 B 0.5359(5) 0.3711(7) 0.8267(4) 0.0397(14) Uani 1 1 d . . . . .
H1 H 0.560857 0.443236 0.872287 0.048 Uiso 1 1 calc R . . . .
C19 C 0.5991(7) 0.0544(13) 1.0033(5) 0.092(4) Uani 1 1 d . . . . .
H19A H 0.639779 0.125864 0.993092 0.111 Uiso 1 1 calc R . . . .
H19B H 0.646289 -0.011307 1.026206 0.111 Uiso 1 1 calc R . . . .
C20 C 0.5369(7) 0.0029(9) 0.9345(4) 0.066(2) Uani 1 1 d . . . . .
H20A H 0.498534 0.072158 0.907437 0.080 Uiso 1 1 calc R . . . .
H20B H 0.582880 -0.031758 0.906645 0.080 Uiso 1 1 calc R . . . .
C21 C 0.4647(10) -0.0976(11) 0.9459(5) 0.090(3) Uani 1 1 d . . . . .
H21A H 0.503130 -0.173302 0.964836 0.108 Uiso 1 1 calc R . . . .
H21B H 0.419916 -0.120002 0.900683 0.108 Uiso 1 1 calc R . . . .

loop_
_atom_site_aniso_label
_atom_site_aniso_U_11
_atom_site_aniso_U_22
_atom_site_aniso_U_33
_atom_site_aniso_U_23
_atom_site_aniso_U_13
_atom_site_aniso_U_12
Au1 0.03378(13) 0.04175(14) 0.03650(13) 0.00302(9) 0.01437(9) -0.00178(9)
W1 0.02478(13) 0.03412(14) 0.03137(13) 0.00313(8) 0.00936(9) -0.00192(8)
Cl1 0.0774(11) 0.0568(9) 0.0483(8) -0.0132(7) 0.0285(8) -0.0243(8)
Cl2 0.0430(7) 0.0598(9) 0.0543(8) 0.0059(7) 0.0229(6) -0.0108(7)
O1 0.0492(19) 0.056(2) 0.061(2) 0.0130(16) 0.0179(16) -0.0003(15)
O2 0.0492(19) 0.056(2) 0.061(2) 0.0130(16) 0.0179(16) -0.0003(15)
N1 0.027(2) 0.043(3) 0.036(2) -0.0004(19) 0.0105(17) -0.0016(19)
N2 0.029(2) 0.040(2) 0.037(2) -0.0076(19) 0.0059(18) 0.0034(18)
N3 0.028(2) 0.036(2) 0.051(3) 0.009(2) 0.0161(19) 0.0008(18)
N4 0.024(2) 0.033(2) 0.065(3) 0.002(2) 0.006(2) 0.0004(18)
N5 0.025(2) 0.035(2) 0.035(2) 0.0021(17) 0.0075(17) 0.0009(16)
N6 0.024(2) 0.038(2) 0.039(2) -0.0023(18) 0.0022(17) 0.0025(18)
C1 0.037(3) 0.048(3) 0.040(3) 0.005(2) 0.015(2) -0.010(2)
C2 0.043(2) 0.049(2) 0.0326(18) -0.0064(16) 0.0122(16) -0.0174(18)
C3 0.043(2) 0.049(2) 0.0326(18) -0.0064(16) 0.0122(16) -0.0174(18)
C4 0.044(3) 0.078(5) 0.061(4) -0.014(4) 0.023(3) -0.023(4)
C5 0.031(3) 0.049(3) 0.040(3) -0.002(2) 0.010(2) -0.007(2)
C6 0.036(3) 0.058(4) 0.047(3) 0.000(3) 0.020(2) 0.009(3)
C7 0.037(3) 0.053(4) 0.041(3) -0.002(3) 0.010(2) 0.010(3)
C8 0.054(4) 0.066(4) 0.051(4) -0.017(3) 0.010(3) 0.011(3)
C9 0.058(4) 0.067(4) 0.052(4) 0.029(3) 0.023(3) 0.012(3)
C10 0.030(3) 0.047(3) 0.067(4) 0.022(3) 0.023(3) 0.009(2)
C11 0.032(3) 0.042(3) 0.100(6) 0.027(4) 0.029(3) 0.007(2)
C12 0.028(3) 0.033(3) 0.093(5) 0.011(3) 0.015(3) 0.000(2)
C13 0.053(4) 0.036(4) 0.132(9) -0.005(4) 0.004(5) -0.005(3)
C14 0.035(3) 0.038(3) 0.068(4) 0.003(3) 0.015(3) 0.008(2)
C15 0.028(2) 0.036(3) 0.043(3) 0.008(2) 0.014(2) 0.004(2)
C16 0.025(2) 0.056(3) 0.043(3) 0.011(3) 0.005(2) 0.009(2)
C17 0.025(2) 0.049(3) 0.043(3) 0.007(2) 0.008(2) 0.003(2)
C18 0.042(3) 0.073(5) 0.045(3) -0.005(3) 0.000(3) 0.001(3)
B1 0.028(3) 0.040(3) 0.049(3) -0.008(3) 0.005(2) 0.000(3)
C19 0.066(5) 0.141(10) 0.073(6) 0.012(6) 0.020(5) -0.035(6)
C20 0.064(4) 0.080(6) 0.060(4) 0.014(4) 0.024(4) 0.005(4)
C21 0.128(9) 0.089(7) 0.061(5) -0.007(5) 0.039(6) -0.033(7)

loop_
_atom_type_symbol
_atom_type_description
_atom_type_scat_dispersion_real
_atom_type_scat_dispersion_imag
_atom_type_scat_source
C C 0.0181 0.0091 'International Tables Vol C Tables 4.2.6.8 and 6.1.1.4'
H H 0.0000 0.0000 'International Tables Vol C Tables 4.2.6.8 and 6.1.1.4'
Au Au -4.4197 7.2980 'International Tables Vol C Tables 4.2.6.8 and 6.1.1.4'
B B 0.0090 0.0039 'International Tables Vol C Tables 4.2.6.8 and 6.1.1.4'
Cl Cl 0.3639 0.7018 'International Tables Vol C Tables 4.2.6.8 and 6.1.1.4'
N N 0.0311 0.0180 'International Tables Vol C Tables 4.2.6.8 and 6.1.1.4'
O O 0.0492 0.0322 'International Tables Vol C Tables 4.2.6.8 and 6.1.1.4'
W W -5.4734 5.5774 'International Tables Vol C Tables 4.2.6.8 and 6.1.1.4'

loop_
_exptl_crystal_face_index_h
_exptl_crystal_face_index_k
_exptl_crystal_face_index_l
_exptl_crystal_face_perp_dist
-8 -2 5 0.0425
7 4 -2 0.0595
0 6 4 0.0357
0 -6 -4 0.0250
-1 -2 12 0.0130
1 1 -12 0.0245
2 -6 -5 0.0276
-2 7 2 0.0425

loop_
_geom_angle_atom_site_label_1
_geom_angle_atom_site_label_2
_geom_angle_atom_site_label_3
_geom_angle
_geom_angle_site_symmetry_1
_geom_angle_site_symmetry_3
_geom_angle_publ_flag
Cl2 Au1 W1 148.38(5) . . ?
C1 Au1 W1 42.64(18) . . ?
C1 Au1 Cl2 168.64(18) . . ?
N1 W1 Au1 161.40(13) . . ?
N1 W1 N3 83.00(18) . . ?
N1 W1 N5 84.80(17) . . ?
N3 W1 Au1 80.81(12) . . ?
N5 W1 Au1 84.67(12) . . ?
N5 W1 N3 84.78(17) . . ?
C1 W1 Au1 46.48(17) . . ?
C1 W1 N1 152.1(2) . . ?
C1 W1 N3 119.7(2) . . ?
C1 W1 N5 111.5(2) . . ?
C1 W1 C2 80.6(2) . . ?
C1 W1 C3 75.5(2) . . ?
C2 W1 Au1 105.10(16) . . ?
C2 W1 N1 83.8(2) . . ?
C2 W1 N3 89.7(2) . . ?
C2 W1 N5 167.9(2) . . ?
C3 W1 Au1 112.98(17) . . ?
C3 W1 N1 82.3(2) . . ?
C3 W1 N3 164.8(2) . . ?
C3 W1 N5 90.0(2) . . ?
C3 W1 C2 92.6(2) . . ?
N2 N1 W1 117.4(3) . . ?
C5 N1 W1 134.9(4) . . ?
C5 N1 N2 107.6(5) . . ?
N1 N2 B1 122.5(5) . . ?
C7 N2 N1 108.5(5) . . ?
C7 N2 B1 129.0(5) . . ?
N4 N3 W1 118.2(4) . . ?
C10 N3 W1 134.2(5) . . ?
C10 N3 N4 107.4(5) . . ?
N3 N4 B1 120.7(5) . . ?
C12 N4 N3 108.8(6) . . ?
C12 N4 B1 130.4(6) . . ?
N6 N5 W1 119.5(3) . . ?
C15 N5 W1 134.2(4) . . ?
C15 N5 N6 106.3(4) . . ?
N5 N6 B1 119.8(4) . . ?
C17 N6 N5 110.3(5) . . ?
C17 N6 B1 129.9(5) . . ?
W1 C1 Au1 90.9(3) . . ?
Cl1 C1 Au1 120.2(3) . . ?
Cl1 C1 W1 148.9(3) . . ?
O1 C2 W1 176.1(6) . . ?
O2 C3 W1 177.4(5) . . ?
H4A C4 H4B 109.5 . . ?
H4A C4 H4C 109.5 . . ?
H4B C4 H4C 109.5 . . ?
C5 C4 H4A 109.5 . . ?
C5 C4 H4B 109.5 . . ?
C5 C4 H4C 109.5 . . ?
N1 C5 C4 125.2(6) . . ?
N1 C5 C6 109.7(5) . . ?
C6 C5 C4 125.1(6) . . ?
C5 C6 H6 127.2 . . ?
C7 C6 C5 105.7(5) . . ?
C7 C6 H6 127.2 . . ?
N2 C7 C6 108.4(6) . . ?
N2 C7 C8 122.5(6) . . ?
C6 C7 C8 129.1(6) . . ?
C7 C8 H8A 109.5 . . ?
C7 C8 H8B 109.5 . . ?
C7 C8 H8C 109.5 . . ?
H8A C8 H8B 109.5 . . ?
H8A C8 H8C 109.5 . . ?
H8B C8 H8C 109.5 . . ?
H9A C9 H9B 109.5 . . ?
H9A C9 H9C 109.5 . . ?
H9B C9 H9C 109.5 . . ?
C10 C9 H9A 109.5 . . ?
C10 C9 H9B 109.5 . . ?
C10 C9 H9C 109.5 . . ?
N3 C10 C9 124.2(6) . . ?
N3 C10 C11 108.5(7) . . ?
C11 C10 C9 127.3(6) . . ?
C10 C11 H11 126.3 . . ?
C12 C11 C10 107.3(6) . . ?
C12 C11 H11 126.3 . . ?
N4 C12 C11 107.9(7) . . ?
N4 C12 C13 120.9(7) . . ?
C11 C12 C13 131.1(7) . . ?
C12 C13 H13A 109.5 . . ?
C12 C13 H13B 109.5 . . ?
C12 C13 H13C 109.5 . . ?
H13A C13 H13B 109.5 . . ?
H13A C13 H13C 109.5 . . ?
H13B C13 H13C 109.5 . . ?
H14A C14 H14B 109.5 . . ?
H14A C14 H14C 109.5 . . ?
H14B C14 H14C 109.5 . . ?
C15 C14 H14A 109.5 . . ?
C15 C14 H14B 109.5 . . ?
C15 C14 H14C 109.5 . . ?
N5 C15 C14 122.8(5) . . ?
N5 C15 C16 109.6(5) . . ?
C16 C15 C14 127.6(5) . . ?
C15 C16 H16 126.6 . . ?
C17 C16 C15 106.8(5) . . ?
C17 C16 H16 126.6 . . ?
N6 C17 C16 107.1(5) . . ?
N6 C17 C18 123.2(6) . . ?
C16 C17 C18 129.8(6) . . ?
C17 C18 H18A 109.5 . . ?
C17 C18 H18B 109.5 . . ?
C17 C18 H18C 109.5 . . ?
H18A C18 H18B 109.5 . . ?
H18A C18 H18C 109.5 . . ?
H18B C18 H18C 109.5 . . ?
N2 B1 H1 110.3 . . ?
N4 B1 N2 108.6(5) . . ?
N4 B1 H1 110.3 . . ?
N6 B1 N2 109.4(5) . . ?
N6 B1 N4 108.0(5) . . ?
N6 B1 H1 110.3 . . ?
H19A C19 H19B 107.7 . . ?
C20 C19 H19A 108.8 . . ?
C20 C19 H19B 108.8 . . ?
C20 C19 C21 113.6(8) . 3_657 ?
C21 C19 H19A 108.8 3_657 . ?
C21 C19 H19B 108.8 3_657 . ?
C19 C20 H20A 109.2 . . ?
C19 C20 H20B 109.2 . . ?
H20A C20 H20B 107.9 . . ?
C21 C20 C19 112.1(8) . . ?
C21 C20 H20A 109.2 . . ?
C21 C20 H20B 109.2 . . ?
C19 C21 H21A 109.3 3_657 . ?
C19 C21 H21B 109.3 3_657 . ?
C20 C21 C19 111.4(9) . 3_657 ?
C20 C21 H21A 109.3 . . ?
C20 C21 H21B 109.3 . . ?
H21A C21 H21B 108.0 . . ?

loop_
_geom_bond_atom_site_label_1
_geom_bond_atom_site_label_2
_geom_bond_distance
_geom_bond_site_symmetry_2
_geom_bond_publ_flag
Au1 W1 2.7926(3) . ?
Au1 Cl2 2.2767(14) . ?
Au1 C1 2.025(5) . ?
W1 N1 2.184(5) . ?
W1 N3 2.211(5) . ?
W1 N5 2.208(4) . ?
W1 C1 1.892(6) . ?
W1 C2 2.093(7) . ?
W1 C3 2.022(6) . ?
Cl1 C1 1.697(6) . ?
O1 C2 0.980(8) . ?
O2 C3 1.100(8) . ?
N1 N2 1.370(6) . ?
N1 C5 1.328(8) . ?
N2 C7 1.360(8) . ?
N2 B1 1.559(8) . ?
N3 N4 1.373(7) . ?
N3 C10 1.348(8) . ?
N4 C12 1.351(8) . ?
N4 B1 1.539(9) . ?
N5 N6 1.372(6) . ?
N5 C15 1.343(7) . ?
N6 C17 1.353(7) . ?
N6 B1 1.529(8) . ?
C4 H4A 0.9600 . ?
C4 H4B 0.9600 . ?
C4 H4C 0.9600 . ?
C4 C5 1.502(8) . ?
C5 C6 1.396(9) . ?
C6 H6 0.9300 . ?
C6 C7 1.370(9) . ?
C7 C8 1.486(9) . ?
C8 H8A 0.9600 . ?
C8 H8B 0.9600 . ?
C8 H8C 0.9600 . ?
C9 H9A 0.9600 . ?
C9 H9B 0.9600 . ?
C9 H9C 0.9600 . ?
C9 C10 1.471(11) . ?
C10 C11 1.381(10) . ?
C11 H11 0.9300 . ?
C11 C12 1.367(12) . ?
C12 C13 1.499(12) . ?
C13 H13A 0.9600 . ?
C13 H13B 0.9600 . ?
C13 H13C 0.9600 . ?
C14 H14A 0.9600 . ?
C14 H14B 0.9600 . ?
C14 H14C 0.9600 . ?
C14 C15 1.492(8) . ?
C15 C16 1.389(8) . ?
C16 H16 0.9300 . ?
C16 C17 1.374(9) . ?
C17 C18 1.487(9) . ?
C18 H18A 0.9600 . ?
C18 H18B 0.9600 . ?
C18 H18C 0.9600 . ?
B1 H1 1.1500 . ?
C19 H19A 0.9700 . ?
C19 H19B 0.9700 . ?
C19 C20 1.500(13) . ?
C19 C21 1.502(14) 3_657 ?
C20 H20A 0.9700 . ?
C20 H20B 0.9700 . ?
C20 C21 1.477(12) . ?
C21 H21A 0.9700 . ?
C21 H21B 0.9700 . ?

loop_
_exptl_oxdiff_crystal_face_indexfrac_h
_exptl_oxdiff_crystal_face_indexfrac_k
_exptl_oxdiff_crystal_face_indexfrac_l
_exptl_oxdiff_crystal_face_x
_exptl_oxdiff_crystal_face_y
_exptl_oxdiff_crystal_face_z
-8.2860 -1.6413 4.6860 0.3316 0.9402 0.0775
6.7537 4.2558 -1.9116 -0.3087 -0.8720 0.3799
-0.4215 6.3478 4.4433 -0.0677 -0.1850 0.9804
-0.3435 -6.4018 -3.9469 0.0971 0.2683 -0.9584
-0.7945 -1.9727 11.8657 -0.7872 0.6023 0.1325
0.9583 1.4250 -12.1475 0.7755 -0.5932 -0.2161
2.0575 -6.0323 -5.4675 0.0086 -0.0036 -1.0000
-1.8064 6.6138 1.8127 0.2325 -0.1809 0.9556
